data_8101091
loop_
_publ_author_name
'Kerr, P. J.'
'Pyke, S. M.'
'Ward, A. D.'
'Tiekink, E. R. T.'

_publ_section_title
;
Crystal structure of 1-[2,4-di(benzyloxy)-6-hydroxyphenyl]-3-phenyl-
2-propyn-1-one, C~29~H~22~O~4~
;
_journal_issue 4
_journal_name_full 'Zeitschrift f\"ur Kristallographie - New Crystal Structures'
_journal_page_first 565
_journal_page_last 566
_journal_volume 216
_journal_year 2001
_chemical_formula_moiety 'C29 H22 O4 '
_chemical_formula_structural 'C29 H22 O4 '
_chemical_formula_sum 'C29 H22 O4'
_chemical_formula_weight 434.49
_space_group_IT_number 2
_symmetry_cell_setting triclinic
_symmetry_Int_Tables_number 2
_symmetry_space_group_name_Hall '-P 1'
_symmetry_space_group_name_H-M 'P -1'
_cell_angle_alpha 97.20(3)
_cell_angle_beta 96.21(2)
_cell_angle_gamma 84.00(2)
_cell_formula_units_Z 2
_cell_length_a 10.795(3)
_cell_length_b 12.877(5)
_cell_length_c 7.877(2)
_cell_measurement_temperature 173
_cell_volume 1075.4(5)
_diffrn_ambient_temperature 173
_exptl_crystal_density_diffrn 1.342
_cod_original_formula_sum 'C29 H22 O4 '
_cod_database_code 8101091

loop_
_symmetry_equiv_pos_as_xyz
'  +x,  +y,  +z'
'  -x,  -y,  -z'

loop_
_atom_site_label
_atom_site_type_symbol
_atom_site_fract_x
_atom_site_fract_y
_atom_site_fract_z
_atom_site_U_iso_or_equiv
_atom_site_adp_type
_atom_site_occupancy
_atom_site_symmetry_multiplicity
_atom_site_calc_flag
_atom_site_refinement_flags
_atom_site_disorder_assembly
_atom_site_disorder_group
O1 O -0.1478(2) 1.0283(2) 0.0125(3) 0.0370(7) Uani 1 2 d . . .
O2 O -0.0290(2) 1.16613(19) 0.1966(3) 0.0331(6) Uani 1 2 d . . .
H2O H -0.0417 1.1252 0.0835 0.048(3) Uiso 1 2 d . . .
O3 O -0.0459(2) 1.19722(18) 0.8009(3) 0.0306(6) Uani 1 2 d . . .
O4 O -0.2658(2) 0.94237(18) 0.4459(3) 0.0292(6) Uani 1 2 d . . .
C1 C -0.1929(3) 1.0056(3) 0.1420(4) 0.0263(8) Uani 1 2 d . . .
C2 C -0.2873(4) 0.9313(3) 0.1082(4) 0.0298(9) Uani 1 2 d . . .
C3 C -0.3619(4) 0.8693(3) 0.0622(5) 0.0309(9) Uani 1 2 d . . .
C4 C -0.4498(3) 0.7913(3) 0.0178(4) 0.0283(8) Uani 1 2 d . . .
C5 C -0.4106(4) 0.6917(3) -0.0579(5) 0.0341(9) Uani 1 2 d . . .
H5 H -0.3262 0.6757 -0.0834 0.039(2) Uiso 1 2 calc R . .
C6 C -0.4938(4) 0.6162(3) -0.0961(5) 0.0437(11) Uani 1 2 d . . .
H6 H -0.4665 0.5477 -0.1458 0.039(2) Uiso 1 2 calc R . .
C7 C -0.6171(4) 0.6401(3) -0.0621(6) 0.0474(11) Uani 1 2 d . . .
H7 H -0.6744 0.5879 -0.0898 0.039(2) Uiso 1 2 calc R . .
C8 C -0.6578(4) 0.7386(3) 0.0114(5) 0.0427(10) Uani 1 2 d . . .
H8 H -0.7427 0.7547 0.0346 0.039(2) Uiso 1 2 calc R . .
C9 C -0.5730(4) 0.8144(3) 0.0513(5) 0.0361(9) Uani 1 2 d . . .
H9 H -0.6003 0.8826 0.1021 0.039(2) Uiso 1 2 calc R . .
C10 C -0.1543(3) 1.0532(3) 0.3130(4) 0.0232(8) Uani 1 2 d . . .
C11 C -0.0738(3) 1.1347(3) 0.3328(4) 0.0247(8) Uani 1 2 d . . .
C12 C -0.0367(3) 1.1859(3) 0.4934(4) 0.0235(8) Uani 1 2 d . . .
H12 H 0.0155 1.2419 0.5036 0.039(2) Uiso 1 2 calc R . .
C13 C -0.0763(3) 1.1545(3) 0.6366(4) 0.0246(8) Uani 1 2 d . . .
C14 C -0.1541(3) 1.0727(3) 0.6244(4) 0.0244(8) Uani 1 2 d . . .
H14 H -0.1803 1.0520 0.7254 0.039(2) Uiso 1 2 calc R . .
C15 C -0.1920(3) 1.0226(3) 0.4667(4) 0.0231(8) Uani 1 2 d . . .
C16 C 0.0460(3) 1.2724(3) 0.8314(5) 0.0296(9) Uani 1 2 d . . .
H16A H 0.1169 1.2461 0.7631 0.048(3) Uiso 1 2 calc R . .
H16B H 0.0784 1.2777 0.9544 0.048(3) Uiso 1 2 calc R . .
C17 C -0.0030(3) 1.3807(3) 0.7868(4) 0.0269(8) Uani 1 2 d . . .
C18 C -0.1284(4) 1.4102(3) 0.7462(5) 0.0334(9) Uani 1 2 d . . .
H18 H -0.1879 1.3603 0.7418 0.039(2) Uiso 1 2 calc R . .
C19 C -0.1681(4) 1.5114(3) 0.7119(5) 0.0388(10) Uani 1 2 d . . .
H19 H -0.2545 1.5305 0.6831 0.039(2) Uiso 1 2 calc R . .
C20 C -0.0835(4) 1.5850(3) 0.7190(5) 0.0390(10) Uani 1 2 d . . .
H20 H -0.1113 1.6550 0.6972 0.039(2) Uiso 1 2 calc R . .
C21 C 0.0409(4) 1.5567(3) 0.7576(5) 0.0411(10) Uani 1 2 d . . .
H21 H 0.0998 1.6071 0.7615 0.039(2) Uiso 1 2 calc R . .
C22 C 0.0820(4) 1.4551(3) 0.7913(5) 0.0367(10) Uani 1 2 d . . .
H22 H 0.1687 1.4361 0.8176 0.039(2) Uiso 1 2 calc R . .
C23 C -0.3074(4) 0.9111(3) 0.5985(4) 0.0318(9) Uani 1 2 d . . .
H23A H -0.3560 0.9710 0.6599 0.048(3) Uiso 1 2 calc R . .
H23B H -0.2346 0.8880 0.6769 0.048(3) Uiso 1 2 calc R . .
C24 C -0.3881(3) 0.8221(3) 0.5425(4) 0.0269(8) Uani 1 2 d . . .
C25 C -0.3405(4) 0.7283(3) 0.4605(5) 0.0355(9) Uani 1 2 d . . .
H25 H -0.2558 0.7203 0.4350 0.039(2) Uiso 1 2 calc R . .
C26 C -0.4137(4) 0.6453(3) 0.4141(5) 0.0388(10) Uani 1 2 d . . .
H26 H -0.3791 0.5810 0.3578 0.039(2) Uiso 1 2 calc R . .
C27 C -0.5365(4) 0.6564(3) 0.4499(5) 0.0400(10) Uani 1 2 d . . .
H27 H -0.5872 0.5998 0.4179 0.039(2) Uiso 1 2 calc R . .
C28 C -0.5860(4) 0.7500(3) 0.5324(5) 0.0424(10) Uani 1 2 d . . .
H28 H -0.6704 0.7574 0.5593 0.039(2) Uiso 1 2 calc R . .
C29 C -0.5130(4) 0.8329(3) 0.5760(5) 0.0357(9) Uani 1 2 d . . .
H29 H -0.5484 0.8979 0.6292 0.039(2) Uiso 1 2 calc R . .

loop_
_atom_site_aniso_label
_atom_site_aniso_U_11
_atom_site_aniso_U_22
_atom_site_aniso_U_33
_atom_site_aniso_U_23
_atom_site_aniso_U_13
_atom_site_aniso_U_12
O1 0.0499(18) 0.0420(16) 0.0221(13) 0.0017(12) 0.0090(12) -0.0152(13)
O2 0.0464(17) 0.0325(15) 0.0243(13) 0.0020(11) 0.0122(12) -0.0145(12)
O3 0.0402(16) 0.0269(14) 0.0257(13) -0.0011(11) 0.0019(11) -0.0137(12)
O4 0.0390(15) 0.0286(14) 0.0229(13) 0.0007(11) 0.0072(11) -0.0149(12)
C1 0.033(2) 0.0212(18) 0.0251(19) 0.0018(15) 0.0043(16) -0.0054(16)
C2 0.038(2) 0.032(2) 0.0202(18) 0.0026(15) 0.0052(16) -0.0065(18)
C3 0.041(2) 0.0255(19) 0.0271(19) 0.0024(15) 0.0040(17) -0.0059(18)
C4 0.032(2) 0.029(2) 0.0254(18) 0.0038(15) -0.0012(16) -0.0097(16)
C5 0.032(2) 0.033(2) 0.037(2) -0.0012(17) 0.0030(17) -0.0040(18)
C6 0.051(3) 0.027(2) 0.052(3) -0.0041(19) 0.005(2) -0.010(2)
C7 0.046(3) 0.041(3) 0.059(3) 0.006(2) -0.001(2) -0.025(2)
C8 0.033(2) 0.047(3) 0.050(3) 0.011(2) 0.0068(19) -0.007(2)
C9 0.040(2) 0.031(2) 0.037(2) -0.0010(18) 0.0061(18) -0.0046(18)
C10 0.027(2) 0.0225(18) 0.0199(17) 0.0016(14) 0.0048(14) -0.0011(15)
C11 0.027(2) 0.0221(19) 0.0261(19) 0.0050(15) 0.0067(15) -0.0026(16)
C12 0.0233(19) 0.0211(18) 0.0276(18) 0.0020(14) 0.0040(14) -0.0086(15)
C13 0.0244(19) 0.0223(18) 0.0259(19) -0.0013(15) 0.0021(15) -0.0023(15)
C14 0.031(2) 0.0233(18) 0.0219(18) 0.0048(14) 0.0088(15) -0.0048(15)
C15 0.0241(19) 0.0210(18) 0.0246(18) 0.0032(14) 0.0054(15) -0.0001(15)
C16 0.032(2) 0.031(2) 0.0254(19) -0.0011(16) -0.0020(16) -0.0110(17)
C17 0.032(2) 0.0264(19) 0.0223(18) -0.0036(14) 0.0041(15) -0.0086(16)
C18 0.034(2) 0.029(2) 0.038(2) 0.0002(17) 0.0089(17) -0.0089(17)
C19 0.036(2) 0.034(2) 0.045(2) 0.0002(19) 0.0026(19) -0.0054(19)
C20 0.052(3) 0.027(2) 0.040(2) 0.0032(18) 0.008(2) -0.005(2)
C21 0.047(3) 0.032(2) 0.046(3) 0.0003(19) 0.007(2) -0.016(2)
C22 0.036(2) 0.032(2) 0.041(2) -0.0018(18) 0.0013(18) -0.0084(18)
C23 0.041(2) 0.033(2) 0.0246(19) 0.0026(16) 0.0099(17) -0.0140(18)
C24 0.031(2) 0.028(2) 0.0236(18) 0.0044(15) 0.0048(15) -0.0084(16)
C25 0.032(2) 0.040(2) 0.037(2) -0.0012(18) 0.0099(17) -0.0150(18)
C26 0.046(3) 0.028(2) 0.042(2) -0.0026(18) 0.0072(19) -0.0068(19)
C27 0.037(2) 0.034(2) 0.051(3) 0.0069(19) -0.0005(19) -0.0171(19)
C28 0.032(2) 0.041(2) 0.057(3) 0.010(2) 0.004(2) -0.009(2)
C29 0.037(2) 0.029(2) 0.042(2) 0.0069(18) 0.0077(18) -0.0017(18)

loop_
_geom_bond_atom_site_label_1
_geom_bond_atom_site_label_2
_geom_bond_distance
_geom_bond_site_symmetry_2
_geom_bond_publ_flag
O1 C1 1.255(4) . ?
O2 C11 1.346(4) . ?
O3 C13 1.361(4) . ?
O3 C16 1.439(4) . ?
O4 C15 1.353(4) . ?
O4 C23 1.444(4) . ?
C1 C10 1.445(4) . ?
C1 C2 1.452(5) . ?
C2 C3 1.189(5) . ?
C3 C4 1.439(5) . ?
C4 C9 1.378(5) . ?
C4 C5 1.389(5) . ?
C5 C6 1.376(5) . ?
C6 C7 1.381(6) . ?
C7 C8 1.376(6) . ?
C8 C9 1.391(5) . ?
C10 C11 1.414(4) . ?
C10 C15 1.430(4) . ?
C11 C12 1.390(5) . ?
C12 C13 1.370(4) . ?
C13 C14 1.402(5) . ?
C14 C15 1.368(4) . ?
C16 C17 1.509(5) . ?
C17 C18 1.382(5) . ?
C17 C22 1.388(5) . ?
C18 C19 1.379(5) . ?
C19 C20 1.375(5) . ?
C20 C21 1.366(5) . ?
C21 C22 1.385(5) . ?
C23 C24 1.506(5) . ?
C24 C25 1.373(5) . ?
C24 C29 1.391(5) . ?
C25 C26 1.384(5) . ?
C26 C27 1.374(5) . ?
C27 C28 1.381(6) . ?
C28 C29 1.379(5) . ?

loop_
_cod_related_entry_id
_cod_related_entry_database
_cod_related_entry_code
1 ChemSpider 4416643
